data_7208238
loop_
_publ_author_name
'Pagola, Silvina'
'Stephens, Peter W.'

_publ_section_title
;
 Structural study of an unusually large molecular solid from powder
 diffraction: the sequential unravelling of hydrogen bonding and van der
 Waals interactions contributing to the Z&#x2032; = 2 crystal packing of
 amcinonide
;
_journal_issue 16
_journal_name_full CrystEngComm
_journal_page_first 5349
_journal_paper_doi 10.1039/c2ce25274k
_journal_volume 14
_journal_year 2012
_chemical_formula_moiety 'C28 H35 F O7'
_chemical_formula_sum 'C28 H35 F O7'
_chemical_formula_weight 502.56
_chemical_name_common
;
2-((1S,2S,4R,8S,9S,11S,12R,13S)-12'-fluoro-11'-hydroxy-9',13'-
dimethyl -16'-oxo-5',7'-dioxaspiro(cyclopentane-1,6'-pentacyclo
(10.8.0.02,9.04,8.013,18)icosane)-14',17'-dien-8'-yl)-2-oxoethyl acetate
;
_chemical_name_systematic
; 2-[(1S,2S,4R,8S,9S,11S,12R,13S)-12'-fluoro-11'-hydroxy-9',13'-dimethyl
-16'-oxo-5',7'-dioxaspiro[cyclopentane-1,6'-pentacyclo
[10.8.0.02,9.04,8.013,18]icosane]-14',17'-dien-8'-yl]-2-oxoethyl acetate
;
_space_group_IT_number 4
_symmetry_cell_setting monoclinic
_symmetry_space_group_name_Hall 'P 2yb'
_symmetry_space_group_name_H-M 'P 1 21 1'
_cell_angle_alpha 90.0
_cell_angle_beta 94.104(1)
_cell_angle_gamma 90.0
_cell_formula_units_Z 4
_cell_length_a 15.7400(4)
_cell_length_b 15.1252(4)
_cell_length_c 10.9849(3)
_cell_measurement_temperature 298
_cell_volume 2608.48(12)
_computing_publication_material 'Mercury 2.3'
_computing_structure_refinement GSAS
_computing_structure_solution PSSP
_diffrn_ambient_temperature 298
_diffrn_radiation_type synchrotron
_diffrn_radiation_wavelength 0.69733
_exptl_absorpt_correction_type none
_exptl_crystal_density_diffrn 1.280
_exptl_crystal_F_000 1072.0
_pd_calc_method 'Rietveld Refinement'
_pd_char_colour white
_pd_proc_ls_pref_orient_corr none
_pd_proc_ls_prof_wR_factor 0.0557
_refine_ls_goodness_of_fit_all 1.46
_refine_ls_hydrogen_treatment constr
_refine_ls_matrix_type full
_refine_ls_number_constraints 2
_refine_ls_number_parameters 461
_refine_ls_number_restraints 456
_refine_ls_R_I_factor 0.0611
_refine_ls_shift/su_max 0.12
_refine_ls_shift/su_mean 0.02
_refine_ls_weighting_scheme sigma
_cod_data_source_file c2ce25274k.txt
_cod_data_source_block amcinonide
_cod_original_sg_symbol_H-M 'P 21'
_cod_database_code 7208238

loop_
_symmetry_equiv_pos_site_id
_symmetry_equiv_pos_as_xyz
1 +x,+y,+z
2 -x,+y+1/2,-z

loop_
_atom_site_type_symbol
_atom_site_label
_atom_site_fract_x
_atom_site_fract_y
_atom_site_fract_z
_atom_site_occupancy
_atom_site_thermal_displace_type
_atom_site_U_iso_or_equiv
_atom_site_symmetry_multiplicity
O O1 1.3902(9) 0.3118(14) 0.7222(24) 1.0 Uiso 0.0630(24) 2
O O2 0.8832(9) 0.0309(9) 0.8608(11) 1.0 Uiso 0.0630(24) 2
O O3 0.9169(14) -0.1125(11) 0.8396(14) 1.0 Uiso 0.0630(24) 2
O O4 0.9817(12) 0.24261(47) 0.5285(8) 1.0 Uiso 0.0630(24) 2
C C5 0.8954(18) -0.1161(18) 1.1373(17) 1.0 Uiso 0.0630(24) 2
C C6 0.8052(15) -0.1230(24) 1.0760(22) 1.0 Uiso 0.0630(24) 2
C C7 0.9276(12) -0.0501(15) 1.0448(14) 1.0 Uiso 0.0630(24) 2
C C8 0.7889(8) -0.0779(17) 0.9516(19) 1.0 Uiso 0.0630(24) 2
C C9 0.8788(8) -0.0529(11) 0.9196(9) 1.0 Uiso 0.0630(24) 2
C C10 1.2484(9) 0.3309(9) 0.6426(22) 1.0 Uiso 0.0630(24) 2
C C11 1.3237(9) 0.2776(11) 0.6778(22) 1.0 Uiso 0.0630(24) 2
C C12 1.1772(8) 0.2941(9) 0.5920(18) 1.0 Uiso 0.0630(24) 2
C C13 1.3170(8) 0.1829(11) 0.6573(21) 1.0 Uiso 0.0630(24) 2
C C14 0.9404(9) 0.1659(8) 0.7083(15) 1.0 Uiso 0.0630(24) 2
C C15 0.8657(7) 0.0138(9) 0.7340(9) 1.0 Uiso 0.0630(24) 2
C C16 1.0118(7) 0.2139(7) 0.6464(8) 1.0 Uiso 0.0630(24) 2
C C17 0.7706(7) 0.0243(11) 0.7010(14) 1.0 Uiso 0.0630(24) 2
C C18 0.8985(8) -0.0823(8) 0.7173(12) 1.0 Uiso 0.0630(24) 2
C C19 1.0946(7) 0.1591(8) 0.6414(9) 1.0 Uiso 0.0630(24) 2
C C20 1.2473(7) 0.1447(9) 0.6037(15) 1.0 Uiso 0.0630(24) 2
C C21 1.1673(7) 0.1970(9) 0.5657(9) 1.0 Uiso 0.0630(24) 2
C C22 0.9241(7) 0.0728(9) 0.6575(11) 1.0 Uiso 0.0630(24) 2
C C23 1.0081(7) 0.0213(8) 0.6801(11) 1.0 Uiso 0.0630(24) 2
C C24 1.1654(8) 0.0109(9) 0.6556(19) 1.0 Uiso 0.0630(24) 2
C C25 0.9828(11) -0.0752(8) 0.6578(19) 1.0 Uiso 0.0630(24) 2
C C26 1.0827(7) 0.0599(8) 0.6155(12) 1.0 Uiso 0.0630(24) 2
C C27 1.2424(8) 0.0461(9) 0.5921(19) 1.0 Uiso 0.0630(24) 2
C C28 1.1483(12) 0.1882(17) 0.4253(9) 1.0 Uiso 0.0630(24) 2
C C29 0.8894(12) 0.0735(17) 0.5231(12) 1.0 Uiso 0.0630(24) 2
F F30 1.1298(9) 0.1672(12) 0.7640(11) 1.0 Uiso 0.0630(24) 2
H H31 0.9257 -0.1719 1.138 1.0 Uiso 0.0756 2
H H32 0.8964 -0.0920 1.2192 1.0 Uiso 0.0756 2
H H33 0.7660 -0.098 1.1309 1.0 Uiso 0.0756 2
H H34 0.7913 -0.1851 1.066 1.0 Uiso 0.0756 2
H H35 0.9237 0.0092 1.0777 1.0 Uiso 0.0756 2
H H36 0.9872 -0.0621 1.0347 1.0 Uiso 0.0756 2
H H37 0.7623 -0.1182 0.8917 1.0 Uiso 0.0756 2
H H38 0.7534 -0.0259 0.9574 1.0 Uiso 0.0756 2
H H39 1.2503 0.3918 0.6547 1.0 Uiso 0.0756 2
H H40 1.3646 0.1479 0.6769 1.0 Uiso 0.0756 2
H H41 0.8569 -0.1197 0.6709 1.0 Uiso 0.0756 2
H H42 1.1315 0.3310 0.5695 1.0 Uiso 0.0756 2
H H43 1.0240 0.0263 0.7678 1.0 Uiso 0.0756 2
H H44 1.1584 -0.0515 0.6376 1.0 Uiso 0.0756 2
H H45 1.1765 0.0171 0.7433 1.0 Uiso 0.0756 2
H H46 0.9756 -0.0884 0.5712 1.0 Uiso 0.0756 2
H H47 1.0249 -0.1151 0.6961 1.0 Uiso 0.0756 2
H H48 0.9555 0.1622 0.7953 1.0 Uiso 0.0756 2
H H49 0.8884 0.2003 0.6965 1.0 Uiso 0.0756 2
H H50 1.2944 0.0197 0.6284 1.0 Uiso 0.0756 2
H H51 1.2371 0.0306 0.5062 1.0 Uiso 0.0756 2
H H52 1.0262 0.2669 0.6948 1.0 Uiso 0.0756 2
H H53 1.0701 0.0514 0.5276 1.0 Uiso 0.0756 2
H H54 0.900 0.017 0.486 1.0 Uiso 0.0756 2
H H55 0.917 0.119 0.480 1.0 Uiso 0.0756 2
H H56 0.8291 0.084 0.5185 1.0 Uiso 0.0756 2
H H57 1.151 0.1271 0.4022 1.0 Uiso 0.0756 2
H H58 1.190 0.222 0.3841 1.0 Uiso 0.0756 2
H H59 1.092 0.210 0.4028 1.0 Uiso 0.0756 2
O O60 0.7357(11) -0.0129(17) 0.6135(22) 1.0 Uiso 0.0630(24) 2
C C61 0.7273(11) 0.1042(15) 0.7503(14) 1.0 Uiso 0.0630(24) 2
O O62 0.7003(8) 0.1609(12) 0.6537(24) 1.0 Uiso 0.0630(24) 2
C C63 0.5767(18) 0.2098(21) 0.4998(22) 1.0 Uiso 0.0630(24) 2
C C64 0.6170(9) 0.1517(18) 0.6023(18) 1.0 Uiso 0.0630(24) 2
O O65 0.5746(11) 0.1061(18) 0.6636(22) 1.0 Uiso 0.0630(24) 2
H H66 0.6785 0.0855 0.7931 1.0 Uiso 0.0756 2
H H67 0.7665 0.1351 0.8075 1.0 Uiso 0.0756 2
H H68 0.587 0.184 0.4223 1.0 Uiso 0.0756 2
H H69 0.601 0.268 0.506 1.0 Uiso 0.0756 2
H H70 0.5164 0.213 0.507 1.0 Uiso 0.0756 2
O O71 0.9329(11) 0.4127(5) 0.6037(18) 1.0 Uiso 0.0630(24) 2
O O72 0.4641(9) 0.7210(9) 0.7495(8) 1.0 Uiso 0.0630(24) 2
O O73 0.5172(15) 0.8113(11) 0.9036(14) 1.0 Uiso 0.0630(24) 2
O O74 0.5406(9) 0.3875(12) 0.8200(22) 1.0 Uiso 0.0630(24) 2
C C75 0.5358(17) 0.8925(25) 0.5855(21) 1.0 Uiso 0.0630(24) 2
C C76 0.4457(18) 0.9149(24) 0.6201(22) 1.0 Uiso 0.0630(24) 2
C C77 0.5612(8) 0.8361(17) 0.6986(19) 1.0 Uiso 0.0630(24) 2
C C78 0.4192(11) 0.8779(12) 0.7418(19) 1.0 Uiso 0.0630(24) 2
C C79 0.4888(7) 0.8102(9) 0.7776(11) 1.0 Uiso 0.0630(24) 2
C C80 0.7963(9) 0.3604(14) 0.6374(15) 1.0 Uiso 0.0630(24) 2
C C81 0.8747(9) 0.4086(14) 0.6729(14) 1.0 Uiso 0.0630(24) 2
C C82 0.7271(8) 0.3709(11) 0.6995(15) 1.0 Uiso 0.0630(24) 2
C C83 0.8755(8) 0.4647(14) 0.7803(15) 1.0 Uiso 0.0630(24) 2
C C84 0.4991(9) 0.5343(12) 0.7496(12) 1.0 Uiso 0.0630(24) 2
C C85 0.4470(7) 0.6756(9) 0.8590(9) 1.0 Uiso 0.0630(24) 2
C C86 0.5674(7) 0.4615(11) 0.7530(11) 1.0 Uiso 0.0630(24) 2
C C87 0.3510(7) 0.6665(14) 0.8652(11) 1.0 Uiso 0.0630(24) 2
C C88 0.4907(8) 0.7330(11) 0.9634(8) 1.0 Uiso 0.0630(24) 2
C C89 0.6559(5) 0.4945(9) 0.8049(9) 1.0 Uiso 0.0630(24) 2
C C90 0.8103(7) 0.4679(12) 0.8516(14) 1.0 Uiso 0.0630(24) 2
C C91 0.7267(7) 0.4212(9) 0.8174(12) 1.0 Uiso 0.0630(24) 2
C C92 0.4960(7) 0.5851(9) 0.8697(9) 1.0 Uiso 0.0630(24) 2
C C93 0.5857(7) 0.6205(9) 0.9069(11) 1.0 Uiso 0.0630(24) 2
C C94 0.7424(8) 0.5924(12) 0.9525(19) 1.0 Uiso 0.0630(24) 2
C C95 0.5703(11) 0.6828(14) 1.0124(12) 1.0 Uiso 0.0630(24) 2
C C96 0.6550(7) 0.5496(11) 0.9225(11) 1.0 Uiso 0.0630(24) 2
C C97 0.8138(8) 0.5231(15) 0.9649(14) 1.0 Uiso 0.0630(24) 2
C C98 0.7131(14) 0.3534(14) 0.9208(18) 1.0 Uiso 0.0630(24) 2
C C99 0.4590(12) 0.5302(14) 0.9712(18) 1.0 Uiso 0.0630(24) 2
F F100 0.6825(11) 0.5506(12) 0.7106(14) 1.0 Uiso 0.0630(24) 2
H H101 0.4177 0.9242 0.8027 1.0 Uiso 0.0756 2
H H102 0.3637 0.8499 0.7319 1.0 Uiso 0.0756 2
H H103 0.5712 0.9447 0.580 1.0 Uiso 0.0756 2
H H104 0.5357 0.8589 0.5103 1.0 Uiso 0.0756 2
H H105 0.5731 0.4421 0.6689 1.0 Uiso 0.0756 2
H H106 0.9254 0.4946 0.8051 1.0 Uiso 0.0756 2
H H107 0.5600 0.6501 1.0859 1.0 Uiso 0.0756 2
H H108 0.6180 0.7225 1.0295 1.0 Uiso 0.0756 2
H H109 0.8687 0.5521 0.9763 1.0 Uiso 0.0756 2
H H110 0.8067 0.4858 1.0353 1.0 Uiso 0.0756 2
H H111 0.7414 0.6253 1.0282 1.0 Uiso 0.0756 2
H H112 0.7542 0.6338 0.8883 1.0 Uiso 0.0756 2
H H113 0.433 0.5690 1.027 1.0 Uiso 0.0756 2
H H114 0.5039 0.498 1.015 1.0 Uiso 0.0756 2
H H115 0.417 0.490 0.9357 1.0 Uiso 0.0756 2
H H116 0.4522 0.7460 1.0274 1.0 Uiso 0.0756 2
H H117 0.6421 0.5106 0.9899 1.0 Uiso 0.0756 2
H H118 0.731 0.379 0.9983 1.0 Uiso 0.0756 2
H H119 0.746 0.301 0.908 1.0 Uiso 0.0756 2
H H120 0.6539 0.338 0.920 1.0 Uiso 0.0756 2
H H121 0.6014 0.6582 0.8394 1.0 Uiso 0.0756 2
H H122 0.5099 0.5756 0.6850 1.0 Uiso 0.0756 2
H H123 0.4439 0.5076 0.7295 1.0 Uiso 0.0756 2
H H124 0.6793 0.3374 0.6756 1.0 Uiso 0.0756 2
H H125 0.5882 0.7825 0.6719 1.0 Uiso 0.0756 2
H H126 0.6037 0.8684 0.7492 1.0 Uiso 0.0756 2
H H127 0.7921 0.3291 0.5644 1.0 Uiso 0.0756 2
H H128 0.4056 0.893 0.5557 1.0 Uiso 0.0756 2
H H129 0.4402 0.9787 0.622 1.0 Uiso 0.0756 2
O O130 0.3193(11) 0.6579(22) 0.9619(14) 1.0 Uiso 0.0630(24) 2
C C131 0.2989(8) 0.6483(19) 0.7469(12) 1.0 Uiso 0.0630(24) 2
O O132 0.2127(8) 0.6320(14) 0.7646(19) 1.0 Uiso 0.0630(24) 2
C C133 0.1860(18) 0.7992(15) 0.7472(35) 1.0 Uiso 0.0630(24) 2
C C134 0.1574(11) 0.7043(14) 0.7682(22) 1.0 Uiso 0.0630(24) 2
O O135 0.0931(12) 0.6882(18) 0.8166(25) 1.0 Uiso 0.0630(24) 2
H H136 0.3028 0.6987 0.6930 1.0 Uiso 0.0756 2
H H137 0.3225 0.5975 0.7073 1.0 Uiso 0.0756 2
H H138 0.174 0.814 0.663 1.0 Uiso 0.0756 2
H H139 0.246 0.804 0.768 1.0 Uiso 0.0756 2
H H140 0.156 0.8386 0.797 1.0 Uiso 0.0756 2
H H141 0.96685 .2941 .5368 1.0 Uiso 0.0756 2
H H142 0.529 0.347 0.773 1.0 Uiso 0.0756 2

loop_
_atom_type_symbol
_atom_type_number_in_cell
O 28.0
C 112.0
F 4.0
H 140.0

loop_
_geom_angle_atom_site_label_1
_geom_angle_atom_site_label_2
_geom_angle_atom_site_label_3
_geom_angle
_geom_angle_publ_flag
C9 O2 C15 105.6(11) yes
C9 O3 C18 108.2(14) yes
C61 O62 C64 118.0(17) yes
C16 O4 H141 106.00 no
C79 O72 C85 109.7(9) yes
C79 O73 C88 110.8(14) yes
C131 O132 C134 118(2) yes
C86 O74 H142 109.00 no
C6 C5 C7 95.3(17) no
C5 C6 C8 116.9(19) no
C5 C7 C9 114.2(17) no
C6 C8 C9 102.5(14) no
C7 C9 C8 102.4(12) no
O2 C9 O3 104.3(11) yes
O2 C9 C8 113.5(14) yes
O2 C9 C7 110.2(14) yes
O3 C9 C8 115.1(16) yes
O3 C9 C7 111.5(14) yes
C11 C10 C12 121.3(13) no
O1 C11 C10 121.4(17) yes
C10 C11 C13 117.0(14) no
O1 C11 C13 121.7(16) yes
C10 C12 C21 124.0(12) no
C11 C13 C20 122.9(14) no
C16 C14 C22 112.5(11) no
O2 C15 C22 109.9(10) yes
O2 C15 C17 109.4(11) yes
O2 C15 C18 104.0(10) yes
C17 C15 C22 114.7(10) no
C18 C15 C22 104.8(9) no
C17 C15 C18 113.4(11) no
O4 C16 C14 110.0(11) yes
C14 C16 C19 114.0(9) no
O4 C16 C19 111.1(10) yes
O60 C17 C15 121.6(15) yes
O60 C17 C61 117.8(15) yes
C15 C17 C61 117.4(13) no
O3 C18 C25 107.6(14) yes
C15 C18 C25 106.9(10) no
O3 C18 C15 103.5(11) yes
C16 C19 C26 116.0(9) no
F30 C19 C26 107.1(11) yes
F30 C19 C16 101.1(9) yes
F30 C19 C21 102.7(10) yes
C21 C19 C26 110.0(9) no
C16 C19 C21 118.1(9) no
C13 C20 C21 122.2(13) no
C21 C20 C27 117.3(11) no
C13 C20 C27 120.2(13) no
C12 C21 C28 106.5(14) no
C20 C21 C28 108.9(12) no
C12 C21 C20 112.5(10) no
C12 C21 C19 108.9(10) no
C19 C21 C28 113.5(11) no
C19 C21 C20 106.6(10) no
C15 C22 C23 98.9(10) no
C14 C22 C29 112.5(14) no
C14 C22 C15 114.7(10) no
C14 C22 C23 106.7(10) no
C23 C22 C29 113.6(12) no
C15 C22 C29 109.7(11) no
C22 C23 C25 104.3(10) no
C25 C23 C26 119.3(11) no
C22 C23 C26 114.3(10) no
C26 C24 C27 112.5(13) no
C18 C25 C23 102.9(11) no
C19 C26 C23 112.0(10) no
C19 C26 C24 109.2(10) no
C23 C26 C24 110.2(11) no
C20 C27 C24 110.1(12) no
O62 C61 C17 109.8(14) yes
O62 C64 O65 112(2) yes
O65 C64 C63 121.8(18) yes
O62 C64 C63 125(2) yes
C6 C5 H31 113.00 no
C7 C5 H31 113.00 no
H31 C5 H32 110.00 no
C6 C5 H32 113.00 no
C7 C5 H32 113.00 no
C8 C6 H33 108.00 no
C5 C6 H34 108.00 no
C5 C6 H33 108.00 no
H33 C6 H34 107.00 no
C8 C6 H34 108.00 no
H35 C7 H36 108.00 no
C5 C7 H36 109.00 no
C5 C7 H35 109.00 no
C9 C7 H36 109.00 no
C9 C7 H35 109.00 no
C6 C8 H37 111.00 no
C9 C8 H37 111.00 no
H37 C8 H38 109.00 no
C9 C8 H38 111.00 no
C6 C8 H38 111.00 no
C11 C10 H39 119.00 no
C12 C10 H39 119.00 no
C21 C12 H42 118.00 no
C10 C12 H42 118.00 no
C20 C13 H40 119.00 no
C11 C13 H40 118.00 no
C16 C14 H49 109.00 no
C16 C14 H48 109.00 no
C22 C14 H48 109.00 no
C22 C14 H49 109.00 no
H48 C14 H49 108.00 no
C14 C16 H52 107.00 no
C19 C16 H52 107.00 no
O4 C16 H52 107.00 no
O3 C18 H41 113.00 no
C15 C18 H41 113.00 no
C25 C18 H41 113.00 no
C26 C23 H43 106.00 no
C22 C23 H43 106.00 no
C25 C23 H43 106.00 no
C26 C24 H44 109.00 no
C27 C24 H44 109.00 no
C26 C24 H45 109.00 no
C27 C24 H45 109.00 no
H44 C24 H45 108.00 no
C18 C25 H47 111.00 no
C23 C25 H46 111.00 no
C23 C25 H47 111.00 no
C18 C25 H46 111.00 no
H46 C25 H47 109.00 no
C23 C26 H53 107.00 no
C24 C26 H53 109.00 no
C19 C26 H53 109.00 no
C24 C27 H50 110.00 no
C20 C27 H51 109.00 no
C24 C27 H51 110.00 no
H50 C27 H51 108.00 no
C20 C27 H50 110.00 no
H57 C28 H59 109.00 no
H58 C28 H59 110.00 no
C21 C28 H59 110.00 no
C21 C28 H57 110.00 no
C21 C28 H58 109.00 no
H57 C28 H58 110.00 no
C22 C29 H54 110.00 no
H55 C29 H56 110.00 no
H54 C29 H56 109.00 no
C22 C29 H56 109.00 no
C22 C29 H55 110.00 no
H54 C29 H55 109.00 no
O62 C61 H66 110.00 no
O62 C61 H67 110.00 no
C17 C61 H67 110.00 no
C17 C61 H66 110.00 no
H66 C61 H67 108.00 no
H68 C63 H70 109.00 no
C64 C63 H70 109.00 no
H68 C63 H69 110.00 no
C64 C63 H68 109.00 no
C64 C63 H69 110.00 no
H69 C63 H70 110.00 no
C76 C75 C77 96.8(17) no
C75 C76 C78 117(2) no
C75 C77 C79 116.0(14) no
C76 C78 C79 103.6(16) no
O72 C79 C77 108.7(13) yes
O72 C79 C78 113.4(11) yes
O73 C79 C77 110.7(14) yes
O73 C79 C78 114.3(14) yes
C77 C79 C78 103.4(13) no
O72 C79 O73 106.4(11) yes
C81 C80 C82 120.5(16) no
O71 C81 C80 120.7(16) yes
O71 C81 C83 120.5(16) yes
C80 C81 C83 117.8(13) no
C80 C82 C91 123.7(13) no
C81 C83 C90 122.4(15) no
C86 C84 C92 113.8(11) no
O72 C85 C88 104.6(10) yes
O72 C85 C92 111.2(10) yes
O72 C85 C87 109.2(10) yes
C87 C85 C92 113.6(12) no
C88 C85 C92 104.0(9) no
C87 C85 C88 113.9(10) no
O74 C86 C84 110.1(11) yes
O74 C86 C89 110.8(12) yes
C84 C86 C89 112.8(13) no
O130 C87 C85 121.4(12) yes
O130 C87 C131 120.1(14) yes
C85 C87 C131 117.2(10) no
O73 C88 C95 108.3(14) yes
C85 C88 C95 106.8(12) no
O73 C88 C85 104.5(10) yes
F100 C89 C91 103.9(10) yes
F100 C89 C96 108.0(12) yes
F100 C89 C86 103.2(10) yes
C86 C89 C96 114.9(8) no
C91 C89 C96 111.0(9) no
C86 C89 C91 114.7(11) no
C83 C90 C97 121.6(14) no
C91 C90 C97 116.5(11) no
C83 C90 C91 121.8(14) no
C82 C91 C90 113.1(11) no
C82 C91 C98 107.7(13) no
C82 C91 C89 109.2(10) no
C89 C91 C98 113.3(11) no
C90 C91 C98 106.8(13) no
C89 C91 C90 106.9(11) no
C84 C92 C85 114.8(10) no
C84 C92 C99 113.0(13) no
C85 C92 C93 98.8(10) no
C84 C92 C93 108.6(10) no
C93 C92 C99 112.6(11) no
C85 C92 C99 108.4(11) no
C92 C93 C96 114.8(11) no
C95 C93 C96 119.9(11) no
C92 C93 C95 103.0(10) no
C96 C94 C97 111.7(14) no
C88 C95 C93 102.1(10) no
C89 C96 C93 109.6(9) no
C93 C96 C94 110.4(13) no
C89 C96 C94 110.3(11) no
C90 C97 C94 108.9(13) no
O132 C131 C87 112.5(13) yes
O132 C134 C133 122.7(18) yes
O135 C134 C133 122(2) yes
O132 C134 O135 113(2) yes
C76 C75 H103 113.00 no
C76 C75 H104 112.00 no
C77 C75 H103 113.00 no
C77 C75 H104 112.00 no
H103 C75 H104 110.00 no
C75 C76 H128 108.00 no
C75 C76 H129 108.00 no
C78 C76 H128 108.00 no
C78 C76 H129 108.00 no
H128 C76 H129 108.00 no
C75 C77 H125 109.00 no
C75 C77 H126 108.00 no
C79 C77 H125 108.00 no
C79 C77 H126 108.00 no
H125 C77 H126 107.00 no
C76 C78 H101 111.00 no
C76 C78 H102 111.00 no
C79 C78 H101 111.00 no
C79 C78 H102 111.00 no
H101 C78 H102 109.00 no
C81 C80 H127 119.00 no
C82 C80 H127 119.00 no
C80 C82 H124 118.00 no
C91 C82 H124 118.00 no
C81 C83 H106 119.00 no
C90 C83 H106 119.00 no
C86 C84 H122 109.00 no
C86 C84 H123 109.00 no
C92 C84 H122 109.00 no
C92 C84 H123 109.00 no
H122 C84 H123 108.00 no
O74 C86 H105 108.00 no
C84 C86 H105 108.00 no
C89 C86 H105 108.00 no
O73 C88 H116 112.00 no
C85 C88 H116 112.00 no
C95 C88 H116 112.00 no
C92 C93 H121 106.00 no
C95 C93 H121 106.00 no
C96 C93 H121 106.00 no
C96 C94 H111 109.00 no
C96 C94 H112 109.00 no
C97 C94 H111 109.00 no
C97 C94 H112 109.00 no
H111 C94 H112 108.00 no
C88 C95 H107 111.00 no
C88 C95 H108 111.00 no
C93 C95 H107 111.00 no
C93 C95 H108 112.00 no
H107 C95 H108 109.00 no
C89 C96 H117 109.00 no
C93 C96 H117 109.00 no
C94 C96 H117 109.00 no
C90 C97 H109 110.00 no
C90 C97 H110 110.00 no
C94 C97 H109 110.00 no
C94 C97 H110 110.00 no
H109 C97 H110 108.00 no
C91 C98 H118 110.00 no
C91 C98 H119 109.00 no
C91 C98 H120 110.00 no
H118 C98 H119 110.00 no
H118 C98 H120 109.00 no
H119 C98 H120 109.00 no
C92 C99 H113 109.00 no
C92 C99 H114 110.00 no
C92 C99 H115 109.00 no
H113 C99 H114 109.00 no
H113 C99 H115 109.00 no
H114 C99 H115 110.00 no
O132 C131 H136 109.00 no
O132 C131 H137 109.00 no
C87 C131 H136 109.00 no
C87 C131 H137 109.00 no
H136 C131 H137 108.00 no
C134 C133 H138 109.00 no
C134 C133 H139 109.00 no
C134 C133 H140 110.00 no
H138 C133 H139 110.00 no
H138 C133 H140 110.00 no
H139 C133 H140 109.00 no

loop_
_geom_bond_atom_site_label_1
_geom_bond_atom_site_label_2
_geom_bond_distance
_geom_bond_publ_flag
F30 C19 1.424(16) yes
F100 C89 1.43(2) yes
O1 C11 1.24(2) yes
O2 C9 1.43(2) yes
O2 C15 1.424(16) yes
O3 C9 1.42(2) yes
O3 C18 1.43(2) yes
O4 C16 1.415(13) yes
O60 C17 1.21(3) yes
O62 C61 1.40(3) yes
O62 C64 1.40(2) yes
O65 C64 1.20(3) yes
O4 H141 0.8200 no
O71 C81 1.23(2) yes
O72 C79 1.432(19) yes
O72 C85 1.427(15) yes
O73 C88 1.43(2) yes
O73 C79 1.42(2) yes
O74 C86 1.42(2) yes
O130 C87 1.21(2) yes
O132 C134 1.40(3) yes
O132 C131 1.406(19) yes
O135 C134 1.21(3) yes
O74 H142 0.8100 no
C5 C7 1.54(3) no
C5 C6 1.53(4) no
C6 C8 1.53(3) no
C7 C9 1.527(19) no
C8 C9 1.530(19) no
C10 C12 1.34(2) no
C10 C11 1.46(2) no
C11 C13 1.45(2) no
C12 C21 1.503(19) no
C13 C20 1.34(2) no
C14 C22 1.530(19) no
C14 C16 1.537(18) no
C15 C18 1.558(18) no
C15 C17 1.523(16) no
C15 C22 1.568(17) no
C16 C19 1.549(16) no
C17 C61 1.51(3) no
C18 C25 1.52(2) no
C19 C21 1.570(16) no
C19 C26 1.536(17) no
C20 C21 1.520(17) no
C20 C27 1.498(19) no
C21 C28 1.556(14) no
C22 C23 1.539(16) no
C22 C29 1.537(18) no
C23 C25 1.528(18) no
C23 C26 1.531(16) no
C24 C26 1.535(18) no
C24 C27 1.54(2) no
C63 C64 1.53(3) no
C5 H32 0.9700 no
C5 H31 0.9700 no
C6 H33 0.9700 no
C6 H34 0.9700 no
C7 H36 0.9700 no
C7 H35 0.9700 no
C8 H37 0.9700 no
C8 H38 0.9700 no
C10 H39 0.9300 no
C12 H42 0.9300 no
C13 H40 0.9300 no
C14 H49 0.9700 no
C14 H48 0.9700 no
C16 H52 0.9800 no
C18 H41 0.9800 no
C23 H43 0.9800 no
C24 H45 0.9700 no
C24 H44 0.9700 no
C25 H46 0.9700 no
C25 H47 0.9700 no
C26 H53 0.9800 no
C27 H50 0.9700 no
C27 H51 0.9700 no
C28 H58 0.9700 no
C28 H59 0.9600 no
C28 H57 0.9600 no
C29 H54 0.9700 no
C29 H55 0.9600 no
C29 H56 0.9600 no
C61 H67 0.9700 no
C61 H66 0.9700 no
C63 H69 0.9600 no
C63 H70 0.9600 no
C63 H68 0.9600 no
C75 C77 1.54(3) no
C75 C76 1.53(4) no
C76 C78 1.54(3) no
C77 C79 1.53(2) no
C78 C79 1.53(2) no
C80 C82 1.34(2) no
C80 C81 1.46(2) no
C81 C83 1.45(3) no
C82 C91 1.50(2) no
C83 C90 1.336(19) no
C84 C86 1.54(2) no
C84 C92 1.531(18) no
C85 C88 1.559(17) no
C85 C92 1.571(18) no
C85 C87 1.524(16) no
C86 C89 1.550(15) no
C87 C131 1.511(18) no
C88 C95 1.53(2) no
C89 C91 1.571(17) no
C89 C96 1.538(18) no
C90 C91 1.517(18) no
C90 C97 1.50(2) no
C91 C98 1.56(2) no
C92 C99 1.54(2) no
C92 C93 1.538(16) no
C93 C95 1.53(2) no
C93 C96 1.531(19) no
C94 C96 1.535(19) no
C94 C97 1.54(2) no
C133 C134 1.53(3) no
C75 H103 0.9700 no
C75 H104 0.9800 no
C76 H128 0.9700 no
C76 H129 0.9700 no
C77 H125 0.9700 no
C77 H126 0.9700 no
C78 H101 0.9700 no
C78 H102 0.9700 no
C80 H127 0.9300 no
C82 H124 0.9300 no
C83 H106 0.9300 no
C84 H122 0.9700 no
C84 H123 0.9700 no
C86 H105 0.9800 no
C88 H116 0.9800 no
C93 H121 0.9800 no
C94 H111 0.9700 no
C94 H112 0.9700 no
C95 H107 0.9700 no
C95 H108 0.9700 no
C96 H117 0.9800 no
C97 H109 0.9700 no
C97 H110 0.9700 no
C98 H118 0.9600 no
C98 H119 0.9600 no
C98 H120 0.9600 no
C99 H113 0.9600 no
C99 H114 0.9600 no
C99 H115 0.9600 no
C131 H136 0.9700 no
C131 H137 0.9700 no
C133 H138 0.9600 no
C133 H139 0.9600 no
C133 H140 0.9600 no

loop_
_geom_contact_atom_site_label_1
_geom_contact_atom_site_label_2
_geom_contact_distance
_geom_contact_site_symmetry_2
_geom_contact_publ_flag
F30 C13 3.26(2) . no
F30 C27 3.25(2) . no
F100 C83 3.34(2) . no
F30 H43 2.7100 . no
F30 H48 2.7900 . no
F30 H31 2.8200 2_757 no
F30 H45 2.4000 . no
F100 H112 2.5200 . no
F100 H121 2.5600 . no
F100 H122 2.7400 . no
F100 H51 2.7900 2_756 no
O1 O74 2.78(2) 1_655 no
O4 O71 2.825(14) . no
O4 C12 3.20(2) . no
O4 C29 2.94(3) . no
O4 C28 3.04(3) . no
O60 C64 3.11(3) . no
O60 O65 3.19(3) . no
O60 C29 2.98(3) . no
O60 O62 2.73(3) . no
O62 C82 3.24(2) . no
O62 O60 2.73(3) . no
O62 C80 3.39(3) . no
O65 C17 3.32(2) . no
O65 C75 3.38(4) 1_545 no
O65 O60 3.19(3) . no
O71 C26 3.28(2) 2_756 no
O71 O4 2.825(14) . no
O71 C25 3.25(3) 2_756 no
O71 C16 3.274(14) . no
O72 C63 2.78(2) 2_656 no
O74 O1 2.78(2) 1_455 no
O74 C98 2.90(3) . no
O74 C82 3.32(2) . no
O74 C99 3.06(3) . no
O74 C88 3.40(2) 2_647 no
O1 H142 2.2800 1_655 no
O2 H48 2.4200 . no
O2 H67 2.4600 . no
O2 H43 2.5100 . no
O3 H43 2.8400 . no
O4 H59 2.3500 . no
O4 H55 2.1800 . no
O4 H46 2.8800 2_756 no
O4 H42 2.7200 . no
O130 C134 3.28(3) . no
O130 O132 2.67(2) . no
O130 C99 2.92(3) . no
O130 C98 3.28(4) 2_657 no
O130 C61 3.40(2) 2_657 no
O132 O130 2.67(2) . no
O60 H41 2.5400 . no
O60 H56 2.3700 . no
O60 H103 2.6700 1_545 no
O62 H124 2.7000 . no
O62 H56 2.8500 . no
O65 H103 2.6100 1_545 no
O65 H66 2.1100 . no
O65 H129 2.8700 1_545 no
O71 H46 2.4800 2_756 no
O71 H53 2.5400 2_756 no
O71 H141 2.0200 . no
O71 H52 2.7900 . no
O72 H70 2.8600 2_656 no
O72 H136 2.5900 . no
O72 H121 2.5000 . no
O72 H137 2.9200 . no
O72 H122 2.4400 . no
O72 H68 2.0700 2_656 no
O73 H121 2.7800 . no
O74 H124 2.8900 . no
O74 H114 2.8100 . no
O74 H115 2.8600 . no
O74 H116 2.7200 2_647 no
O74 H120 2.1600 . no
O130 H116 2.5400 . no
O130 H119 2.8300 2_657 no
O130 H113 2.3100 . no
O130 H66 2.9000 2_657 no
C5 C12 3.53(3) 2_747 no
C5 C10 3.52(3) 2_747 no
C6 C10 3.33(3) 2_747 no
C7 C83 3.54(2) 2_747 no
C8 C17 3.15(3) . no
C10 C5 3.52(3) 2_757 no
C10 C6 3.33(3) 2_757 no
C12 C5 3.53(3) 2_757 no
C12 O4 3.20(2) . no
C13 F30 3.26(2) . no
C14 C61 3.54(2) . no
C16 O71 3.274(14) . no
C17 O65 3.32(2) . no
C17 C8 3.15(3) . no
C24 C133 3.36(3) 1_645 no
C25 O71 3.25(3) 2_746 no
C26 O71 3.28(2) 2_746 no
C27 F30 3.25(2) . no
C28 O4 3.04(3) . no
C29 O60 2.98(3) . no
C29 O4 2.94(3) . no
C61 C14 3.54(2) . no
C61 O130 3.40(2) 2_647 no
C63 C77 3.53(3) 2_646 no
C63 C131 3.58(3) 2_646 no
C63 C75 3.38(4) 2_646 no
C63 C76 3.38(4) 2_646 no
C63 C79 3.49(3) 2_646 no
C63 O72 2.78(2) 2_646 no
C64 O60 3.11(3) . no
C75 C63 3.38(4) 2_656 no
C75 O65 3.38(4) 1_565 no
C76 C63 3.38(4) 2_656 no
C77 C63 3.53(3) 2_656 no
C79 C93 3.502(18) . no
C79 C63 3.49(3) 2_656 no
C80 O62 3.39(3) . no
C82 O74 3.32(2) . no
C82 O62 3.24(2) . no
C83 C7 3.54(2) 2_757 no
C83 F100 3.34(2) . no
C84 C131 3.59(2) . no
C87 C133 3.46(3) . no
C88 O74 3.40(2) 2_657 no
C93 C79 3.502(18) . no
C98 O130 3.28(4) 2_647 no
C98 O74 2.90(3) . no
C99 O74 3.06(3) . no
C99 O130 2.92(3) . no
C5 H52 2.7800 2_747 no
C7 H106 2.8300 2_747 no
C10 H33 2.7300 2_757 no
C10 H32 3.0600 2_757 no
C12 H32 2.9900 2_757 no
C12 H52 2.7300 . no
C14 H67 3.0500 . no
C16 H59 3.0400 . no
C16 H31 3.0400 2_757 no
C16 H55 2.6900 . no
C16 H42 2.7600 . no
C17 H38 2.9500 . no
C17 H56 2.4400 . no
C17 H37 3.0100 . no
C18 H54 2.9500 . no
C18 H37 3.0200 . no
C24 H138 2.9800 1_645 no
C24 H140 3.0400 1_645 no
C24 H47 2.9800 . no
C25 H141 3.0600 2_746 no
C25 H54 2.6200 . no
C25 H44 2.8100 . no
C26 H55 3.0400 . no
C26 H57 2.8400 . no
C27 H57 2.7400 . no
C28 H51 2.8700 . no
C28 H41 3.0900 2_756 no
C28 H53 2.6900 . no
C29 H53 2.8600 . no
C29 H46 2.8300 . no
C131 C84 3.59(2) . no
C131 C63 3.58(3) 2_656 no
C133 C24 3.36(3) 1_465 no
C133 C87 3.46(3) . no
C134 O130 3.28(3) . no
C61 H49 3.0200 . no
C61 H38 3.0100 . no
C63 H124 3.1000 . no
C63 H128 2.8500 2_646 no
C63 H104 2.8600 2_646 no
C63 H136 2.9500 2_646 no
C64 H124 3.0600 . no
C75 H70 3.0000 2_656 no
C75 H69 2.9900 2_656 no
C76 H50 2.8700 1_465 no
C76 H69 2.6900 2_656 no
C78 H139 2.9800 . no
C79 H68 3.0800 2_656 no
C79 H121 2.9500 . no
C80 H49 2.8700 . no
C80 H51 3.0500 2_756 no
C81 H141 2.7700 . no
C82 H105 2.6500 . no
C83 H36 2.8900 2_757 no
C84 H137 2.9400 . no
C86 H120 2.8900 . no
C86 H124 2.7500 . no
C87 H139 2.8200 . no
C87 H115 2.9500 . no
C87 H113 2.5800 . no
C88 H113 2.7500 . no
C94 H108 2.9400 . no
C95 H114 2.9800 . no
C95 H113 2.7800 . no
C95 H111 2.8200 . no
C96 H118 2.9400 . no
C96 H114 2.7600 . no
C97 H118 2.5800 . no
C98 H110 2.7400 . no
C98 H117 2.7600 . no
C99 H117 2.8900 . no
C99 H107 2.6700 . no
C131 H68 2.7300 2_656 no
C131 H139 2.5100 . no
C133 H47 2.8700 1_465 no
C133 H102 2.9200 . no
C133 H44 2.5800 1_465 no
C133 H136 2.4900 . no
H31 C16 3.0400 2_747 no
H31 H52 2.1500 2_747 no
H31 F30 2.8200 2_747 no
H32 C12 2.9900 2_747 no
H32 C10 3.0600 2_747 no
H33 C10 2.7300 2_747 no
H33 H39 2.3900 2_747 no
H36 H106 2.3200 2_747 no
H36 C83 2.8900 2_747 no
H37 C17 3.0100 . no
H37 C18 3.0200 . no
H38 C61 3.0100 . no
H38 C17 2.9500 . no
H39 H33 2.3900 2_757 no
H40 H50 2.2800 . no
H41 O60 2.5400 . no
H41 H58 2.5600 2_746 no
H41 C28 3.0900 2_746 no
H42 C16 2.7600 . no
H42 O4 2.7200 . no
H42 H52 2.4300 . no
H42 H46 2.5200 2_756 no
H43 H48 2.3500 . no
H43 F30 2.7100 . no
H43 O2 2.5100 . no
H43 O3 2.8400 . no
H43 H45 2.4400 . no
H44 C133 2.5800 1_645 no
H44 H47 2.4400 . no
H44 C25 2.8100 . no
H44 H140 2.4200 1_645 no
H44 H138 2.0700 1_645 no
H45 H110 2.4700 2_747 no
H45 H43 2.4400 . no
H45 F30 2.4000 . no
H46 O4 2.8800 2_746 no
H46 C29 2.8300 . no
H46 H54 2.1600 . no
H46 H141 2.3500 2_746 no
H46 O71 2.4800 2_746 no
H46 H42 2.5200 2_746 no
H47 C24 2.9800 . no
H47 H140 2.3800 1_645 no
H47 C133 2.8700 1_645 no
H47 H44 2.4400 . no
H48 H43 2.3500 . no
H48 O2 2.4200 . no
H48 F30 2.7900 . no
H49 C80 2.8700 . no
H49 H67 2.5400 . no
H49 C61 3.0200 . no
H50 H40 2.2800 . no
H50 H129 2.3800 1_645 no
H50 C76 2.8700 1_645 no
H51 F100 2.7900 2_746 no
H51 C80 3.0500 2_746 no
H51 C28 2.8700 . no
H51 H57 2.2500 . no
H52 H31 2.1500 2_757 no
H52 C12 2.7300 . no
H52 H42 2.4300 . no
H52 O71 2.7900 . no
H52 C5 2.7800 2_757 no
H53 C29 2.8600 . no
H53 H57 2.2500 . no
H53 C28 2.6900 . no
H53 O71 2.5400 2_746 no
H54 C18 2.9500 . no
H54 C25 2.6200 . no
H54 H46 2.1600 . no
H55 C16 2.6900 . no
H55 C26 3.0400 . no
H55 O4 2.1800 . no
H56 C17 2.4400 . no
H56 O60 2.3700 . no
H56 O62 2.8500 . no
H57 H53 2.2500 . no
H57 H51 2.2500 . no
H57 C27 2.7400 . no
H57 C26 2.8400 . no
H58 H41 2.5600 2_756 no
H59 O4 2.3500 . no
H59 C16 3.0400 . no
H66 O65 2.1100 . no
H66 O130 2.9000 2_647 no
H67 O2 2.4600 . no
H67 C14 3.0500 . no
H67 H49 2.5400 . no
H68 O72 2.0700 2_646 no
H68 C79 3.0800 2_646 no
H68 C131 2.7300 2_646 no
H68 H137 2.4600 2_646 no
H68 H122 2.4800 2_646 no
H68 H136 2.2300 2_646 no
H69 H128 2.0100 2_646 no
H69 H124 2.4000 . no
H69 C75 2.9900 2_646 no
H69 C76 2.6900 2_646 no
H69 H104 2.5500 2_646 no
H70 O72 2.8600 2_646 no
H70 C75 3.0000 2_646 no
H70 H104 2.3600 2_646 no
H101 H114 2.5300 2_657 no
H102 H139 2.0400 . no
H102 C133 2.9200 . no
H102 H136 2.5000 . no
H103 O65 2.6100 1_565 no
H103 O60 2.6700 1_565 no
H104 C63 2.8600 2_656 no
H104 H69 2.5500 2_656 no
H104 H70 2.3600 2_656 no
H105 H124 2.3000 . no
H105 C82 2.6500 . no
H106 H109 2.3100 . no
H106 C7 2.8300 2_757 no
H106 H36 2.3200 2_757 no
H107 C99 2.6700 . no
H107 H113 2.3900 . no
H107 H114 2.5700 . no
H108 H111 2.4400 . no
H108 C94 2.9400 . no
H109 H106 2.3100 . no
H110 C98 2.7400 . no
H110 H118 2.0300 . no
H110 H45 2.4700 2_757 no
H111 C95 2.8200 . no
H111 H108 2.4400 . no
H112 F100 2.5200 . no
H112 H121 2.4500 . no
H113 C88 2.7500 . no
H113 H107 2.3900 . no
H113 C87 2.5800 . no
H113 C95 2.7800 . no
H113 O130 2.3100 . no
H114 O74 2.8100 . no
H114 H101 2.5300 2_647 no
H114 C95 2.9800 . no
H114 C96 2.7600 . no
H114 H107 2.5700 . no
H114 H117 2.2200 . no
H115 C87 2.9500 . no
H115 H123 2.3500 . no
H115 O74 2.8600 . no
H116 H120 2.2800 2_657 no
H116 O130 2.5400 . no
H116 O74 2.7200 2_657 no
H117 C98 2.7600 . no
H117 C99 2.8900 . no
H117 H114 2.2200 . no
H117 H118 2.4300 . no
H118 H117 2.4300 . no
H118 C96 2.9400 . no
H118 C97 2.5800 . no
H118 H110 2.0300 . no
H119 O130 2.8300 2_647 no
H120 H142 2.4600 . no
H120 H116 2.2800 2_647 no
H120 C86 2.8900 . no
H120 O74 2.1600 . no
H121 C79 2.9500 . no
H121 H112 2.4500 . no
H121 H122 2.4800 . no
H121 O73 2.7800 . no
H121 F100 2.5600 . no
H121 O72 2.5000 . no
H122 F100 2.7400 . no
H122 H68 2.4800 2_656 no
H122 O72 2.4400 . no
H122 H121 2.4800 . no
H123 H137 2.3400 . no
H123 H115 2.3500 . no
H124 O74 2.8900 . no
H124 C63 3.1000 . no
H124 O62 2.7000 . no
H124 H105 2.3000 . no
H124 C64 3.0600 . no
H124 C86 2.7500 . no
H124 H69 2.4000 . no
H128 C63 2.8500 2_656 no
H128 H69 2.0100 2_656 no
H129 O65 2.8700 1_565 no
H129 H50 2.3800 1_465 no
H136 H68 2.2300 2_656 no
H136 O72 2.5900 . no
H136 C133 2.4900 . no
H136 C63 2.9500 2_656 no
H136 H139 2.0300 . no
H136 H102 2.5000 . no
H137 H123 2.3400 . no
H137 C84 2.9400 . no
H137 O72 2.9200 . no
H137 H68 2.4600 2_656 no
H138 H44 2.0700 1_465 no
H138 C24 2.9800 1_465 no
H139 C78 2.9800 . no
H139 C87 2.8200 . no
H139 C131 2.5100 . no
H139 H102 2.0400 . no
H139 H136 2.0300 . no
H140 H47 2.3800 1_465 no
H140 C24 3.0400 1_465 no
H140 H44 2.4200 1_465 no
H141 C81 2.7700 . no
H141 C25 3.0600 2_756 no
H141 H46 2.3500 2_756 no
H141 O71 2.0200 . no
H142 O1 2.2800 1_455 no
H142 H120 2.4600 . no

loop_
_geom_hbond_atom_site_label_D
_geom_hbond_atom_site_label_H
_geom_hbond_atom_site_label_A
_geom_hbond_distance_DH
_geom_hbond_distance_HA
_geom_hbond_distance_DA
_geom_hbond_angle_DHA
_geom_hbond_site_symmetry_A
_geom_hbond_publ_flag
O4 H141 O71 0.8200 2.0200 2.825(14) 165.00 . yes
O74 H142 O1 0.8100 2.2800 2.78(2) 120.00 1_455 yes
C18 H41 O60 0.9800 2.5400 2.92(2) 103.00 . yes
C23 H43 O2 0.9800 2.5100 2.896(18) 103.00 . yes
C25 H46 O71 0.9700 2.4800 3.25(3) 136.00 2_746 yes
C14 H48 O2 0.9700 2.4200 2.829(19) 105.00 . yes
C26 H53 O71 0.9800 2.5400 3.28(2) 131.00 2_746 yes
C29 H55 O4 0.9600 2.1800 2.94(3) 136.00 . yes
C29 H56 O60 0.9600 2.3700 2.98(3) 121.00 . yes
C28 H59 O4 0.9600 2.3500 3.04(3) 129.00 . yes
C61 H66 O65 0.9700 2.1100 2.52(2) 104.00 . yes
C61 H67 O2 0.9700 2.4600 2.88(2) 106.00 . yes
C63 H68 O72 0.9600 2.0700 2.78(2) 128.00 2_646 yes
C99 H113 O130 0.9600 2.3100 2.92(3) 121.00 . yes
C88 H116 O130 0.9800 2.5400 2.93(2) 103.00 . yes
C98 H120 O74 0.9600 2.1600 2.90(3) 133.00 . yes
C93 H121 O72 0.9800 2.5000 2.914(17) 105.00 . yes
C84 H122 O72 0.9700 2.4400 2.88(2) 107.00 . yes

loop_
_geom_torsion_atom_site_label_1
_geom_torsion_atom_site_label_2
_geom_torsion_atom_site_label_3
_geom_torsion_atom_site_label_4
_geom_torsion
_geom_torsion_publ_flag
C15 O2 C9 O3 38.9(15) no
C15 O2 C9 C7 158.8(12) no
C15 O2 C9 C8 -87.1(15) no
C9 O2 C15 C17 92.0(14) no
C9 O2 C15 C18 -29.4(13) no
C9 O2 C15 C22 -141.2(11) no
C18 O3 C9 O2 -32.8(17) no
C18 O3 C9 C7 -151.7(15) no
C18 O3 C9 C8 92.3(17) no
C9 O3 C18 C15 14.1(17) no
C9 O3 C18 C25 127.0(14) no
C64 O62 C61 C17 93(2) no
C61 O62 C64 O65 13(3) no
C61 O62 C64 C63 178(2) no
C85 O72 C79 C77 140.2(12) no
C85 O72 C79 C78 -105.5(14) no
C79 O72 C85 C87 104.3(14) no
C79 O72 C85 C88 -17.9(14) no
C79 O72 C85 C92 -129.5(11) no
C85 O72 C79 O73 21.0(16) no
C88 O73 C79 C77 -133.3(17) no
C88 O73 C79 C78 110.5(16) no
C88 O73 C79 O72 -15.4(19) no
C79 O73 C88 C95 118.0(15) no
C79 O73 C88 C85 4.4(18) no
C7 C5 C6 C8 8(3) no
C6 C5 C7 C9 -25(2) no
C5 C6 C8 C9 10(3) no
C5 C7 C9 O3 -91(2) no
C5 C7 C9 C8 32(2) no
C5 C7 C9 O2 153.2(17) no
C6 C8 C9 O3 98.2(19) no
C6 C8 C9 C7 -23(2) no
C6 C8 C9 O2 -141.7(16) no
C11 C10 C12 C21 0(3) no
C12 C10 C11 O1 178(2) no
C12 C10 C11 C13 -1(3) no
O1 C11 C13 C20 -176(2) no
C10 C11 C13 C20 3(3) no
C10 C12 C21 C19 118.1(18) no
C10 C12 C21 C20 0(2) no
C10 C12 C21 C28 -119(2) no
C11 C13 C20 C21 -3(3) no
C11 C13 C20 C27 -176.0(18) no
C16 C14 C22 C15 168.2(10) no
C22 C14 C16 O4 75.4(13) no
C22 C14 C16 C19 -50.1(14) no
C16 C14 C22 C23 59.7(13) no
C16 C14 C22 C29 -65.5(14) no
C22 C15 C17 C61 -78.7(16) no
O2 C15 C17 O60 -155.4(19) no
O2 C15 C17 C61 45.3(18) no
C18 C15 C17 O60 -40(2) no
C18 C15 C17 C61 160.9(12) no
C22 C15 C17 O60 81(2) no
C18 C15 C22 C29 84.0(14) no
C18 C15 C22 C23 -35.1(11) no
O2 C15 C22 C14 -37.0(15) no
O2 C15 C18 O3 9.5(15) no
O2 C15 C18 C25 -103.9(13) no
C17 C15 C18 O3 -109.2(14) no
C17 C15 C18 C25 137.4(12) no
C22 C15 C18 O3 125.0(12) no
C22 C15 C18 C25 11.6(13) no
C17 C15 C22 C14 86.7(13) no
O2 C15 C22 C23 76.1(12) no
O2 C15 C22 C29 -164.7(13) no
C18 C15 C22 C14 -148.2(10) no
C17 C15 C22 C23 -160.2(11) no
C17 C15 C22 C29 -41.0(17) no
O4 C16 C19 C21 47.5(13) no
O4 C16 C19 F30 158.5(11) no
C14 C16 C19 C21 172.4(10) no
O4 C16 C19 C26 -86.2(12) no
C14 C16 C19 F30 -76.6(13) no
C14 C16 C19 C26 38.7(13) no
C15 C17 C61 O62 113.0(15) no
O60 C17 C61 O62 -47(2) no
O3 C18 C25 C23 -93.4(14) no
C15 C18 C25 C23 17.3(15) no
C26 C19 C21 C12 179.6(10) no
F30 C19 C21 C12 -66.7(13) no
F30 C19 C21 C20 55.0(13) no
F30 C19 C21 C28 174.9(14) no
C16 C19 C21 C12 43.4(13) no
C16 C19 C21 C20 165.1(10) no
C16 C19 C21 C28 -75.1(15) no
C16 C19 C26 C24 -161.0(11) no
C21 C19 C26 C23 -175.9(9) no
C26 C19 C21 C20 -58.7(12) no
C26 C19 C21 C28 61.2(15) no
F30 C19 C26 C23 73.2(12) no
F30 C19 C26 C24 -49.1(14) no
C16 C19 C26 C23 -38.6(13) no
C21 C19 C26 C24 61.8(13) no
C13 C20 C27 C24 121.8(17) no
C21 C20 C27 C24 -52(2) no
C13 C20 C21 C12 1(2) no
C13 C20 C21 C19 -117.9(16) no
C13 C20 C21 C28 119.3(19) no
C27 C20 C21 C12 174.7(14) no
C27 C20 C21 C19 55.4(16) no
C27 C20 C21 C28 -67.4(18) no
C15 C22 C23 C25 47.1(13) no
C14 C22 C23 C25 166.3(12) no
C14 C22 C23 C26 -61.7(13) no
C29 C22 C23 C26 62.9(16) no
C15 C22 C23 C26 179.1(10) no
C29 C22 C23 C25 -69.1(16) no
C22 C23 C25 C18 -40.9(15) no
C22 C23 C26 C24 173.3(11) no
C26 C23 C25 C18 -169.9(11) no
C22 C23 C26 C19 51.5(14) no
C25 C23 C26 C19 175.8(12) no
C25 C23 C26 C24 -62.4(16) no
C26 C24 C27 C20 50.6(19) no
C27 C24 C26 C19 -57.4(17) no
C27 C24 C26 C23 179.2(12) no
C77 C75 C76 C78 1(3) no
C76 C75 C77 C79 11(3) no
C75 C76 C78 C79 -13(3) no
C75 C77 C79 O72 101(2) no
C75 C77 C79 O73 -142.5(19) no
C75 C77 C79 C78 -20(2) no
C76 C78 C79 O72 -99.7(16) no
C76 C78 C79 O73 138.2(17) no
C76 C78 C79 C77 17.8(19) no
C82 C80 C81 O71 -166.0(18) no
C82 C80 C81 C83 3(3) no
C81 C80 C82 C91 -9(3) no
O71 C81 C83 C90 174.0(18) no
C80 C81 C83 C90 5(3) no
C80 C82 C91 C89 125.5(17) no
C80 C82 C91 C90 7(2) no
C80 C82 C91 C98 -111.1(19) no
C81 C83 C90 C91 -7(3) no
C81 C83 C90 C97 177.3(17) no
C92 C84 C86 O74 75.2(17) no
C92 C84 C86 C89 -49.1(15) no
C86 C84 C92 C85 163.2(11) no
C86 C84 C92 C93 53.7(15) no
C86 C84 C92 C99 -71.9(15) no
O72 C85 C87 O130 -155(2) no
O72 C85 C87 C131 38(2) no
C88 C85 C87 O130 -39(3) no
C88 C85 C87 C131 154.3(17) no
C92 C85 C87 O130 80(3) no
C92 C85 C87 C131 -86.9(19) no
O72 C85 C88 O73 8.2(15) no
O72 C85 C88 C95 -106.5(12) no
C87 C85 C88 O73 -110.9(15) no
C87 C85 C88 C95 134.4(13) no
C92 C85 C88 O73 124.9(13) no
C92 C85 C88 C95 10.2(12) no
O72 C85 C92 C84 -39.3(14) no
O72 C85 C92 C93 76.0(11) no
O72 C85 C92 C99 -166.6(12) no
C87 C85 C92 C84 84.4(12) no
C87 C85 C92 C93 -160.4(9) no
C87 C85 C92 C99 -43.0(13) no
C88 C85 C92 C84 -151.3(10) no
C88 C85 C92 C93 -36.1(10) no
C88 C85 C92 C99 81.3(12) no
O74 C86 C89 F100 164.9(14) no
O74 C86 C89 C91 52.6(15) no
O74 C86 C89 C96 -77.8(16) no
C84 C86 C89 F100 -71.1(13) no
C84 C86 C89 C91 176.6(10) no
C84 C86 C89 C96 46.2(15) no
C85 C87 C131 O132 173.8(18) no
O130 C87 C131 O132 7(4) no
C85 C88 C95 C93 20.3(14) no
O73 C88 C95 C93 -91.8(14) no
F100 C89 C91 C98 177.5(13) no
C86 C89 C91 C82 49.4(13) no
C86 C89 C91 C90 172.0(10) no
C86 C89 C91 C98 -70.7(14) no
C96 C89 C91 C82 -178.3(10) no
F100 C89 C91 C82 -62.5(13) no
F100 C89 C91 C90 60.2(13) no
F100 C89 C96 C93 66.5(13) no
F100 C89 C96 C94 -55.3(15) no
C86 C89 C96 C93 -48.0(15) no
C86 C89 C96 C94 -169.8(13) no
C91 C89 C96 C93 179.7(10) no
C91 C89 C96 C94 58.0(15) no
C96 C89 C91 C90 -55.6(13) no
C96 C89 C91 C98 61.7(15) no
C83 C90 C91 C82 1(2) no
C97 C90 C91 C82 177.2(14) no
C97 C90 C91 C89 57.0(17) no
C97 C90 C91 C98 -64.5(18) no
C83 C90 C97 C94 119.0(17) no
C91 C90 C97 C94 -56.7(19) no
C83 C90 C91 C89 -118.8(17) no
C83 C90 C91 C98 119.7(18) no
C85 C92 C93 C95 50.0(11) no
C85 C92 C93 C96 -178.0(9) no
C99 C92 C93 C95 -64.2(15) no
C99 C92 C93 C96 67.8(15) no
C84 C92 C93 C96 -58.1(14) no
C84 C92 C93 C95 169.9(12) no
C96 C93 C95 C88 -173.3(12) no
C92 C93 C95 C88 -44.4(14) no
C95 C93 C96 C89 178.5(12) no
C95 C93 C96 C94 -59.8(17) no
C92 C93 C96 C89 55.2(13) no
C92 C93 C96 C94 176.8(11) no
C96 C94 C97 C90 54.3(18) no
C97 C94 C96 C89 -57.0(18) no
C97 C94 C96 C93 -178.3(12) no
